data_1532797
loop_
_publ_author_name
'Oberti, R.'
'Boiocchi, M.'
'Smith, D.C.'

_publ_section_title
;
 Fluoronyboeite from Jianchang (Su-Lu, China) and nyboeite from Nyboe
 (Nordfjord, Norway): a petrological and crystal-chemical comparisonof
 these two high-pressure amphiboles
;
_journal_name_full 'Mineralogical Magazine (1969-)'
_journal_page_first 769
_journal_page_last 782
_journal_volume 67
_journal_year 2003
_chemical_formula_sum 'Al2.07 Ca0.47 F1.16 Fe1.21 H0.84 K0.06 Mg2.55 Mn0.01 Na2.31 O22.84 Si7.14 Ti0.01 Zn0.01'
_chemical_name_systematic
;
(Na0.78 K0.06) (Na1.53 Ca0.47) (Fe1.21 Mg2.55 Mn0.01 Zn0.01 Al1.21 Ti0.01) 
((Si7.14 Al0.86) O22 ((O H)0.84 F1.16))
;
_space_group_IT_number 12
_symmetry_space_group_name_Hall '-C 2y'
_symmetry_space_group_name_H-M 'C 1 2/m 1'
_cell_angle_alpha 90
_cell_angle_beta 104.1
_cell_angle_gamma 90
_cell_formula_units_Z 2
_cell_length_a 9.666
_cell_length_b 17.799
_cell_length_c 5.311
_cell_volume 886.203
_citation_journal_id_ASTM MNLMBB
_cod_data_source_file Oberti_MNLMBB_2003_860.cif
_cod_data_source_block H0.84Al2.07Ca0.47F1.16Fe1.21K0.06Mg2.55Mn0.01Na2.31O22.84Si7.14Ti0.01Zn0.01
_cod_original_cell_volume 886.2028
_cod_original_formula_sum
;
H0.84 Al2.07 Ca0.47 F1.16 Fe1.21 K0.06 Mg2.55 Mn0.01 Na2.31 O22.84 Si7.14 
Ti0.01 Zn0.01
;
_cod_database_code 1532797

loop_
_symmetry_equiv_pos_as_xyz
x,y,z
-x,y,-z
-x,-y,-z
x,-y,z
x+1/2,y+1/2,z
-x+1/2,y+1/2,-z
-x+1/2,-y+1/2,-z
x+1/2,-y+1/2,z

loop_
_atom_site_label
_atom_site_type_symbol
_atom_site_fract_x
_atom_site_fract_y
_atom_site_fract_z
_atom_site_occupancy
_atom_site_U_iso_or_equiv
Na1 Na+1 0 0.278 0.5 0.765 0.0
Fe2 Fe+2 0 0.1797 0 0.12 0.0
O3 O-2 0.1086 0 0.7064 0.42 0.0
Ti1 Ti+4 0 0.1797 0 0.005 0.0
Zn1 Zn+2 0 0.1797 0 0.005 0.0
O6 O-2 0.3425 0.1204 0.592 1 0.0
F1 F-1 0.1086 0 0.7064 0.58 0.0
Al1 Al+3 0.2825 0.0869 0.2966 0.215 0.0
Ca1 Ca+2 0 0.278 0.5 0.235 0.0
O7 O-2 0.339 0 0.2913 1 0.0
Mg1 Mg+2 0 0.0908 0.5 0.8 0.0
O1 O-2 0.1077 0.0908 0.2093 1 0.0
Na4 Na+1 0 0.4763 0 0.081 0.0
Fe1 Fe+2 0 0.0908 0.5 0.2 0.0
H1 H+1 0.195 0 0.762 0.42 0.0
Si2 Si+4 0.2917 0.1732 0.8095 1 0.0
Na2 Na+1 0 0.5 0 0.064 0.0
O2 O-2 0.1184 0.1717 0.743 1 0.0
Mg2 Mg+2 0 0.1797 0 0.105 0.0
Mn1 Mn+2 0 0 0 0.01 0.0
Fe4 Fe+2 0 0 0 0.25 0.0
Al2 Al+3 0 0.1797 0 0.605 0.0
Mg3 Mg+2 0 0 0 0.74 0.0
K2 K+1 0.0516 0.5 0.1107 0.021 0.0
Na3 Na+1 0.0516 0.5 0.1107 0.277 0.0
Fe3 Fe+3 0 0.1797 0 0.16 0.0
K1 K+1 0 0.5 0 0.005 0.0
O4 O-2 0.3666 0.2527 0.8004 1 0.0
O5 O-2 0.3544 0.134 0.0935 1 0.0
K3 K+1 0 0.4763 0 0.006 0.0
Si1 Si+4 0.2825 0.0869 0.2966 0.785 0.0
